data_7218796
loop_
_publ_author_name
'Wan, Chong-Qing'
'Sun, Xiao-Li'
'Li, Ai-Min'
'Sun, Xin-Zhan'
'Lee, Hung Kay'
'Han, Hong-Liang'
'Che, Guang-Bo'

_publ_section_title
;
 A series of silver(i) coordination polymers of a new linear
 4-((pyridin-4-ylthio)methyl)pyridine ligand: the role of organic and
 inorganic anions
;
_journal_issue 4
_journal_name_full CrystEngComm
_journal_page_first 797
_journal_paper_doi 10.1039/C4CE02029D
_journal_volume 17
_journal_year 2015
_chemical_formula_sum 'C29 H28 Ag2 F6 N4 O6 S2'
_chemical_formula_weight 922.41
_chemical_name_systematic
;
 ?
;
_space_group_crystal_system triclinic
_space_group_IT_number 2
_space_group_name_Hall '-P 1'
_space_group_name_H-M_alt 'P -1'
_symmetry_space_group_name_Hall '-P 1'
_symmetry_space_group_name_H-M 'P -1'
_atom_sites_solution_hydrogens mixed
_audit_creation_method SHELXL-2014
_cell_angle_alpha 77.007(2)
_cell_angle_beta 77.419(2)
_cell_angle_gamma 68.795(2)
_cell_formula_units_Z 2
_cell_length_a 11.2445(4)
_cell_length_b 13.1403(4)
_cell_length_c 13.7311(5)
_cell_measurement_temperature 296(2)
_cell_volume 1822.13(11)
_computing_structure_refinement 'SHELXL-2014 (Sheldrick, 2014)'
_diffrn_ambient_temperature 296(2)
_diffrn_measured_fraction_theta_full 0.997
_diffrn_measured_fraction_theta_max 0.997
_diffrn_radiation_type MoK\a
_diffrn_radiation_wavelength 0.71073
_diffrn_reflns_av_R_equivalents 0.0485
_diffrn_reflns_av_unetI/netI 0.0448
_diffrn_reflns_Laue_measured_fraction_full 0.997
_diffrn_reflns_Laue_measured_fraction_max 0.997
_diffrn_reflns_limit_h_max 13
_diffrn_reflns_limit_h_min -13
_diffrn_reflns_limit_k_max 16
_diffrn_reflns_limit_k_min -16
_diffrn_reflns_limit_l_max 16
_diffrn_reflns_limit_l_min -16
_diffrn_reflns_number 27010
_diffrn_reflns_point_group_measured_fraction_full 0.997
_diffrn_reflns_point_group_measured_fraction_max 0.997
_diffrn_reflns_theta_full 25.242
_diffrn_reflns_theta_max 25.748
_diffrn_reflns_theta_min 2.092
_exptl_absorpt_coefficient_mu 1.264
_exptl_absorpt_correction_T_max 0.7456
_exptl_absorpt_correction_T_min 0.5717
_exptl_absorpt_correction_type multi-scan
_exptl_absorpt_process_details SADABS
_exptl_crystal_colour Yellow
_exptl_crystal_density_diffrn 1.681
_exptl_crystal_description Block
_exptl_crystal_F_000 916
_exptl_crystal_size_max 0.25
_exptl_crystal_size_mid 0.21
_exptl_crystal_size_min 0.17
_refine_diff_density_max 1.460
_refine_diff_density_min -0.894
_refine_diff_density_rms 0.112
_refine_ls_extinction_method none
_refine_ls_goodness_of_fit_ref 1.048
_refine_ls_hydrogen_treatment constr
_refine_ls_matrix_type full
_refine_ls_number_parameters 451
_refine_ls_number_reflns 6944
_refine_ls_number_restraints 2
_refine_ls_restrained_S_all 1.047
_refine_ls_R_factor_all 0.1116
_refine_ls_R_factor_gt 0.0646
_refine_ls_shift/su_max 0.035
_refine_ls_shift/su_mean 0.001
_refine_ls_structure_factor_coef Fsqd
_refine_ls_weighting_details 'w=1/[\s^2^(Fo^2^)+(0.0948P)^2^+4.5628P] where P=(Fo^2^+2Fc^2^)/3'
_refine_ls_weighting_scheme calc
_refine_ls_wR_factor_gt 0.1774
_refine_ls_wR_factor_ref 0.2056
_reflns_Friedel_coverage 0.000
_reflns_number_gt 4198
_reflns_number_total 6944
_reflns_threshold_expression 'I > 2\s(I)'
_cod_data_source_file c4ce02029d2.cif
_cod_data_source_block CCDC999951
_cod_depositor_comments
;
The following automatic conversions were performed:

'_exptl_absorpt_correction_type' value 'Multi-SCAN' changed to
'multi-scan' according to
/usr/data/users/saulius/crontab/automatic-downloads/rss-feeds/RSC/lib/dictionaries/cif_core.dic
dictionary named 'cif_core.dic' version 2.4.2 from 2011-04-26.

Automatic conversion script
Id: cif_fix_values 2827 2014-09-09 07:05:25Z andrius 

 Adding full bibliography for 7218794--7218803.cif.
;
_cod_database_code 7218796
_shelx_space_group_comment
;
The symmetry employed for this shelxl refinement is uniquely defined
by the following loop, which should always be used as a source of
symmetry information in preference to the above space-group names.
They are only intended as comments.
;
_shelxl_version_number 2014-3

loop_
_space_group_symop_operation_xyz
'x, y, z'
'-x, -y, -z'

loop_
_atom_site_label
_atom_site_type_symbol
_atom_site_fract_x
_atom_site_fract_y
_atom_site_fract_z
_atom_site_U_iso_or_equiv
_atom_site_adp_type
_atom_site_occupancy
_atom_site_site_symmetry_order
_atom_site_calc_flag
_atom_site_refinement_flags_posn
_atom_site_refinement_flags_adp
_atom_site_refinement_flags_occupancy
_atom_site_disorder_assembly
_atom_site_disorder_group
Ag2 Ag 0.47073(2) 0.45145(2) 0.90971(2) 0.06962(7) Uani 1 1 d . . . . .
N3 N 0.61534(19) 0.28797(14) 0.90350(15) 0.0672(7) Uani 1 1 d . . . . .
N4 N 1.32902(16) -0.38428(13) 0.89388(13) 0.0549(6) Uani 1 1 d . . . . .
C12 C 0.5845(3) 0.19333(19) 0.9318(2) 0.0810(11) Uani 1 1 d . . . . .
H12A H 0.4987 0.1986 0.9552 0.097 Uiso 1 1 calc R U . . .
C13 C 0.6761(2) 0.0893(2) 0.9271(2) 0.0802(10) Uani 1 1 d . . . . .
H13A H 0.6528 0.0258 0.9468 0.096 Uiso 1 1 calc R U . . .
C14 C 0.8020(2) 0.08306(17) 0.89237(18) 0.0627(8) Uani 1 1 d . . . . .
C15 C 0.8346(2) 0.17350(18) 0.86563(19) 0.0689(9) Uani 1 1 d . . . . .
H15A H 0.9203 0.1687 0.8429 0.083 Uiso 1 1 calc R U . . .
C16 C 0.7360(2) 0.27993(19) 0.87188(17) 0.0679(9) Uani 1 1 d . . . . .
H16A H 0.7589 0.3437 0.8531 0.081 Uiso 1 1 calc R U . . .
S2 S 1.06131(13) -0.03300(11) 0.85721(13) 0.0826(3) Uani 0.5 1 d D . P A 1
C17 C 0.8990(4) -0.0414(4) 0.8877(7) 0.172(4) Uani 0.5 1 d D . P A 1
H17A H 0.8818 -0.0719 0.8362 0.206 Uiso 0.5 1 calc R U P A 1
H17B H 0.8888 -0.0883 0.9524 0.206 Uiso 0.5 1 calc R U P A 1
S2' S 1.05906(13) -0.02051(11) 0.84993(13) 0.0826(3) Uani 0.5 1 d D . P A 2
C17' C 0.9012(3) -0.0345(3) 0.8870(3) 0.0543(11) Uiso 0.5 1 d D . P A 2
H17C H 0.8834 -0.0678 0.8379 0.065 Uiso 0.5 1 calc R U P A 2
H17D H 0.8963 -0.0811 0.9524 0.065 Uiso 0.5 1 calc R U P A 2
C18 C 1.1547(2) -0.17046(18) 0.87163(17) 0.0643(8) Uani 1 1 d . . . . .
C19 C 1.1115(2) -0.25926(19) 0.90177(19) 0.0694(9) Uani 1 1 d . . . . .
H19A H 1.0237 -0.2494 0.9144 0.083 Uiso 1 1 calc R U . . .
C20 C 1.2026(2) -0.36481(19) 0.91297(19) 0.0660(9) Uani 1 1 d . . . . .
H20A H 1.1732 -0.4250 0.9351 0.079 Uiso 1 1 calc R U . . .
C21 C 1.3659(2) -0.29381(16) 0.86375(16) 0.0579(8) Uani 1 1 d . . . . .
H21A H 1.4539 -0.3046 0.8505 0.069 Uiso 1 1 calc R U . . .
C22 C 1.2850(2) -0.18941(17) 0.85143(17) 0.0648(9) Uani 1 1 d . . . . .
H22A H 1.3169 -0.1306 0.8295 0.078 Uiso 1 1 calc R U . . .
O1 O 0.6899(2) 0.62907(16) 0.94584(16) 0.1033(9) Uani 1 1 d . . . . .
O2 O 0.66296(16) 0.53868(14) 0.83457(17) 0.0962(8) Uani 1 1 d . . . . .
O3 O 0.87554(18) 0.90140(14) 0.61629(18) 0.1039(9) Uani 1 1 d . . . . .
O4 O 0.8007(3) 0.83010(19) 0.52701(18) 0.1389(12) Uani 1 1 d . . . . .
O5 O 0.7585(3) 0.7786(3) 1.0233(2) 0.1746(16) Uani 1 1 d . . . . .
H5 H 0.7218 0.7437 1.0044 0.262 Uiso 1 1 d R U . . .
O6 O 0.7316(4) 0.7142(4) 0.4212(3) 0.268(2) Uani 1 1 d . . . . .
H6 H 0.7411 0.7365 0.4799 0.402 Uiso 1 1 d R U . . .
C23 C 0.7218(3) 0.5840(2) 0.8720(2) 0.0797(10) Uani 1 1 d . . . . .
C24 C 0.8598(2) 0.57294(19) 0.8138(2) 0.0770(10) Uani 1 1 d . . . . .
C25 C 0.8663(2) 0.6469(2) 0.7130(2) 0.0780(10) Uani 1 1 d . . . . .
C26 C 0.7849(2) 0.76688(19) 0.7019(2) 0.0720(9) Uani 1 1 d . . . . .
C27 C 0.8218(3) 0.84114(19) 0.6039(2) 0.0780(10) Uani 1 1 d . . . . .
C28 C 0.8031(6) 0.6995(6) 1.1081(4) 0.274(5) Uani 1 1 d . . . . .
H28C H 0.7317 0.6809 1.1511 0.410 Uiso 1 1 calc R U . . .
H28B H 0.8415 0.7301 1.1453 0.410 Uiso 1 1 calc R U . . .
H28A H 0.8661 0.6342 1.0854 0.410 Uiso 1 1 calc R U . . .
C29 C 0.8255(5) 0.6281(4) 0.3810(4) 0.195(3) Uani 1 1 d . . . . .
H29C H 0.8875 0.6551 0.3330 0.292 Uiso 1 1 calc R U . . .
H29B H 0.7874 0.5934 0.3478 0.292 Uiso 1 1 calc R U . . .
H29A H 0.8676 0.5752 0.4340 0.292 Uiso 1 1 calc R U . . .
F1 F 0.92190(16) 0.46751(13) 0.79663(17) 0.1262(9) Uani 1 1 d . . . . .
F2 F 0.93116(15) 0.59013(17) 0.86995(15) 0.1251(9) Uani 1 1 d . . . . .
F3 F 0.99163(14) 0.64043(12) 0.67812(15) 0.1118(7) Uani 1 1 d . . . . .
F4 F 0.83140(19) 0.60424(13) 0.64419(14) 0.1215(8) Uani 1 1 d . . . . .
F5 F 0.66217(13) 0.77208(13) 0.71313(15) 0.1072(7) Uani 1 1 d . . . . .
F6 F 0.79683(19) 0.80166(12) 0.78666(13) 0.1146(7) Uani 1 1 d . . . . .
Ag1 Ag 0.95613(2) 0.96177(2) 0.41176(2) 0.07065(7) Uani 1 1 d . . . . .
S1 S 0.50999(6) 1.53495(5) 0.34773(6) 0.0734(2) Uani 1 1 d . . . . .
N1 N 0.79418(17) 1.11486(14) 0.40014(14) 0.0576(6) Uani 1 1 d . . . . .
N2 N 0.13082(18) 1.82073(13) 0.39058(14) 0.0605(7) Uani 1 1 d . . . . .
C1 C 0.6724(2) 1.11471(19) 0.42435(19) 0.0694(9) Uani 1 1 d . . . . .
H1A H 0.6589 1.0469 0.4468 0.083 Uiso 1 1 calc R U . . .
C2 C 0.5680(2) 1.20678(18) 0.41817(19) 0.0672(9) Uani 1 1 d . . . . .
H2A H 0.4855 1.2015 0.4340 0.081 Uiso 1 1 calc R U . . .
C3 C 0.58430(19) 1.30750(16) 0.38860(16) 0.0537(7) Uani 1 1 d . . . . .
C4 C 0.7095(2) 1.31032(19) 0.36362(18) 0.0660(9) Uani 1 1 d . . . . .
H4A H 0.7246 1.3776 0.3427 0.079 Uiso 1 1 calc R U . . .
C5 C 0.8109(2) 1.21297(17) 0.37012(17) 0.0611(8) Uani 1 1 d . . . . .
H5A H 0.8945 1.2157 0.3529 0.073 Uiso 1 1 calc R U . . .
C6 C 0.4653(2) 1.41323(16) 0.3825(2) 0.0686(9) Uani 1 1 d . . . . .
H6A H 0.4104 1.4151 0.4477 0.082 Uiso 1 1 calc R U . . .
H6B H 0.4163 1.4116 0.3333 0.082 Uiso 1 1 calc R U . . .
C7 C 0.3567(2) 1.64056(17) 0.36674(17) 0.0604(8) Uani 1 1 d . . . . .
C8 C 0.2395(2) 1.62458(17) 0.39349(19) 0.0677(9) Uani 1 1 d . . . . .
H8A H 0.2330 1.5543 0.4030 0.081 Uiso 1 1 calc R U . . .
C9 C 0.1298(2) 1.71743(18) 0.40602(19) 0.0698(9) Uani 1 1 d . . . . .
H9A H 0.0505 1.7062 0.4266 0.084 Uiso 1 1 calc R U . . .
C10 C 0.2464(2) 1.83189(17) 0.36435(18) 0.0615(8) Uani 1 1 d . . . . .
H10A H 0.2513 1.9028 0.3541 0.074 Uiso 1 1 calc R U . . .
C11 C 0.3593(2) 1.74588(17) 0.35134(18) 0.0640(8) Uani 1 1 d . . . . .
H11A H 0.4376 1.7593 0.3321 0.077 Uiso 1 1 calc R U . . .

loop_
_atom_site_aniso_label
_atom_site_aniso_U_11
_atom_site_aniso_U_22
_atom_site_aniso_U_33
_atom_site_aniso_U_23
_atom_site_aniso_U_13
_atom_site_aniso_U_12
Ag2 0.05949(10) 0.04077(8) 0.08271(12) -0.00675(8) -0.00772(9) 0.01028(8)
N3 0.0686(11) 0.0430(8) 0.0677(12) -0.0108(8) -0.0122(9) 0.0099(8)
N4 0.0486(9) 0.0389(8) 0.0576(10) -0.0052(7) -0.0058(8) 0.0061(7)
C12 0.0720(15) 0.0514(12) 0.102(2) -0.0105(13) -0.0052(15) -0.0048(11)
C13 0.0695(14) 0.0515(11) 0.112(2) -0.0141(12) -0.0192(14) -0.0073(10)
C14 0.0617(12) 0.0466(10) 0.0723(14) -0.0067(10) -0.0165(11) -0.0071(9)
C15 0.0650(12) 0.0618(11) 0.0779(15) -0.0158(10) -0.0162(11) -0.0127(10)
C16 0.0731(14) 0.0545(11) 0.0616(13) -0.0176(10) -0.0177(11) 0.0051(11)
S2 0.0671(4) 0.0604(3) 0.1069(5) -0.0147(3) -0.0085(4) -0.0070(3)
C17 0.062(3) 0.062(3) 0.377(9) -0.080(4) -0.088(4) 0.056(2)
S2' 0.0671(4) 0.0604(3) 0.1069(5) -0.0147(3) -0.0085(4) -0.0070(3)
C18 0.0752(14) 0.0540(11) 0.0497(12) -0.0126(9) -0.0173(10) 0.0021(10)
C19 0.0460(11) 0.0652(12) 0.0841(16) -0.0172(11) -0.0097(11) 0.0000(10)
C20 0.0545(12) 0.0532(11) 0.0769(15) -0.0072(11) -0.0068(11) -0.0059(9)
C21 0.0569(11) 0.0493(10) 0.0573(13) -0.0089(9) -0.0119(10) -0.0035(9)
C22 0.0698(13) 0.0442(10) 0.0688(14) -0.0096(10) -0.0134(12) -0.0030(10)
O1 0.1060(13) 0.0864(11) 0.1050(15) -0.0012(11) 0.0084(12) -0.0393(9)
O2 0.0584(9) 0.0666(9) 0.1529(18) 0.0044(11) -0.0091(10) -0.0249(7)
O3 0.0810(11) 0.0613(9) 0.1451(18) 0.0056(11) 0.0102(12) -0.0238(8)
O4 0.226(2) 0.1004(13) 0.0936(15) 0.0060(12) -0.0391(15) -0.0615(13)
O5 0.185(3) 0.170(2) 0.174(2) -0.0444(18) -0.018(2) -0.0599(18)
O6 0.200(3) 0.321(4) 0.292(3) -0.165(3) -0.065(3) -0.010(3)
C23 0.0684(14) 0.0503(12) 0.0922(18) 0.0138(13) -0.0092(14) -0.0031(11)
C24 0.0514(11) 0.0614(12) 0.106(2) 0.0140(13) -0.0104(13) -0.0217(9)
C25 0.0505(11) 0.0657(13) 0.100(2) 0.0037(14) 0.0075(13) -0.0196(10)
C26 0.0572(11) 0.0572(11) 0.0960(18) 0.0034(12) -0.0103(12) -0.0221(9)
C27 0.0901(16) 0.0478(11) 0.0827(17) 0.0013(12) 0.0013(14) -0.0220(10)
C28 0.272(6) 0.405(10) 0.123(4) -0.016(5) -0.083(3) -0.073(6)
C29 0.186(4) 0.198(4) 0.197(4) -0.091(3) 0.047(4) -0.067(3)
F1 0.0657(9) 0.0648(9) 0.1959(19) 0.0082(11) 0.0181(11) 0.0007(8)
F2 0.0757(8) 0.1658(15) 0.1314(14) 0.0092(12) -0.0395(8) -0.0426(9)
F3 0.0634(8) 0.0735(8) 0.1624(16) 0.0086(10) 0.0296(9) -0.0235(6)
F4 0.1758(14) 0.0987(8) 0.1121(12) -0.0329(8) -0.0128(10) -0.0665(8)
F5 0.0540(7) 0.0793(9) 0.1614(15) 0.0244(10) -0.0153(9) -0.0170(6)
F6 0.1796(14) 0.0902(8) 0.0901(10) -0.0229(7) -0.0136(10) -0.0620(8)
Ag1 0.06072(10) 0.04635(8) 0.08452(13) -0.00873(8) -0.00569(9) 0.00221(8)
S1 0.0637(3) 0.0558(3) 0.0958(5) -0.0118(3) -0.0100(3) -0.0152(2)
N1 0.0528(9) 0.0483(8) 0.0627(11) -0.0109(8) -0.0104(8) -0.0039(7)
N2 0.0709(11) 0.0370(7) 0.0621(11) -0.0122(7) -0.0078(9) -0.0031(7)
C1 0.0657(13) 0.0566(11) 0.0793(16) -0.0090(11) -0.0097(12) -0.0140(10)
C2 0.0593(12) 0.0557(11) 0.0805(16) -0.0076(11) -0.0097(11) -0.0141(9)
C3 0.0459(10) 0.0521(10) 0.0559(12) -0.0128(9) -0.0137(9) -0.0017(8)
C4 0.0758(13) 0.0567(11) 0.0621(14) -0.0110(10) -0.0109(11) -0.0166(10)
C5 0.0539(11) 0.0530(11) 0.0665(14) -0.0036(10) -0.0151(10) -0.0061(9)
C6 0.0559(12) 0.0414(10) 0.0990(17) -0.0154(10) -0.0131(12) -0.0014(9)
C7 0.0663(12) 0.0510(10) 0.0569(13) -0.0135(9) -0.0108(10) -0.0074(9)
C8 0.0778(13) 0.0380(9) 0.0831(16) -0.0050(10) -0.0196(12) -0.0128(9)
C9 0.0665(13) 0.0549(11) 0.0807(16) -0.0129(11) -0.0068(12) -0.0127(10)
C10 0.0617(12) 0.0438(10) 0.0672(14) -0.0104(9) -0.0074(11) -0.0038(9)
C11 0.0668(13) 0.0515(10) 0.0666(14) -0.0117(10) -0.0093(11) -0.0102(9)

loop_
_atom_type_symbol
_atom_type_description
_atom_type_scat_dispersion_real
_atom_type_scat_dispersion_imag
_atom_type_scat_source
C C 0.0033 0.0016 'International Tables Vol C Tables 4.2.6.8 and 6.1.1.4'
H H 0.0000 0.0000 'International Tables Vol C Tables 4.2.6.8 and 6.1.1.4'
N N 0.0061 0.0033 'International Tables Vol C Tables 4.2.6.8 and 6.1.1.4'
O O 0.0106 0.0060 'International Tables Vol C Tables 4.2.6.8 and 6.1.1.4'
F F 0.0171 0.0103 'International Tables Vol C Tables 4.2.6.8 and 6.1.1.4'
S S 0.1246 0.1234 'International Tables Vol C Tables 4.2.6.8 and 6.1.1.4'
Ag Ag -0.8971 1.1015 'International Tables Vol C Tables 4.2.6.8 and 6.1.1.4'

loop_
_geom_angle_atom_site_label_1
_geom_angle_atom_site_label_2
_geom_angle_atom_site_label_3
_geom_angle
_geom_angle_site_symmetry_1
_geom_angle_site_symmetry_3
N4 Ag2 N3 172.22(7) 1_465 .
N4 Ag2 Ag2 80.42(6) 1_465 2_667
N3 Ag2 Ag2 106.08(6) . 2_667
C16 N3 C12 118.43(19) . .
C16 N3 Ag2 119.16(16) . .
C12 N3 Ag2 122.41(16) . .
C20 N4 C21 115.46(17) . .
C20 N4 Ag2 123.67(15) . 1_645
C21 N4 Ag2 120.87(14) . 1_645
N3 C12 C13 122.5(3) . .
N3 C12 H12A 118.8 . .
C13 C12 H12A 118.8 . .
C14 C13 C12 118.0(3) . .
C14 C13 H13A 121.0 . .
C12 C13 H13A 121.0 . .
C15 C14 C13 120.6(2) . .
C15 C14 C17' 122.9(2) . .
C13 C14 C17' 116.4(2) . .
C15 C14 C17 125.8(3) . .
C13 C14 C17 113.6(3) . .
C14 C15 C16 119.5(2) . .
C14 C15 H15A 120.3 . .
C16 C15 H15A 120.3 . .
N3 C16 C15 121.0(2) . .
N3 C16 H16A 119.5 . .
C15 C16 H16A 119.5 . .
C18 S2 C17 101.8(2) . .
C14 C17 S2 106.4(3) . .
C14 C17 H17A 110.4 . .
S2 C17 H17A 110.4 . .
C14 C17 H17B 110.4 . .
S2 C17 H17B 110.4 . .
H17A C17 H17B 108.6 . .
C17' S2' C18 97.45(16) . .
C14 C17' S2' 107.5(3) . .
C14 C17' H17C 110.2 . .
S2' C17' H17C 110.2 . .
C14 C17' H17D 110.2 . .
S2' C17' H17D 110.2 . .
H17C C17' H17D 108.5 . .
C19 C18 C22 118.67(19) . .
C19 C18 S2 126.70(19) . .
C22 C18 S2 114.6(2) . .
C19 C18 S2' 128.77(19) . .
C22 C18 S2' 112.54(19) . .
C18 C19 C20 118.2(2) . .
C18 C19 H19A 120.9 . .
C20 C19 H19A 120.9 . .
N4 C20 C19 123.7(2) . .
N4 C20 H20A 118.1 . .
C19 C20 H20A 118.1 . .
C22 C21 N4 124.8(2) . .
C22 C21 H21A 117.6 . .
N4 C21 H21A 117.6 . .
C21 C22 C18 119.1(2) . .
C21 C22 H22A 120.4 . .
C18 C22 H22A 120.4 . .
C28 O5 H5 97.5 . .
C29 O6 H6 120.6 . .
O1 C23 O2 130.9(3) . .
O1 C23 C24 116.4(3) . .
O2 C23 C24 112.7(2) . .
F2 C24 F1 104.7(2) . .
F2 C24 C25 108.4(2) . .
F1 C24 C25 106.9(2) . .
F2 C24 C23 110.9(2) . .
F1 C24 C23 109.8(2) . .
C25 C24 C23 115.56(19) . .
F3 C25 F4 105.3(2) . .
F3 C25 C26 108.2(2) . .
F4 C25 C26 104.8(2) . .
F3 C25 C24 108.9(2) . .
F4 C25 C24 108.2(2) . .
C26 C25 C24 120.4(2) . .
F5 C26 F6 106.0(2) . .
F5 C26 C25 107.6(2) . .
F6 C26 C25 104.0(2) . .
F5 C26 C27 111.6(2) . .
F6 C26 C27 110.8(2) . .
C25 C26 C27 116.1(2) . .
O4 C27 O3 127.8(3) . .
O4 C27 C26 118.1(3) . .
O3 C27 C26 114.0(3) . .
O5 C28 H28C 109.5 . .
O5 C28 H28B 109.5 . .
H28C C28 H28B 109.5 . .
O5 C28 H28A 109.5 . .
H28C C28 H28A 109.5 . .
H28B C28 H28A 109.5 . .
O6 C29 H29C 109.5 . .
O6 C29 H29B 109.5 . .
H29C C29 H29B 109.5 . .
O6 C29 H29A 109.5 . .
H29C C29 H29A 109.5 . .
H29B C29 H29A 109.5 . .
N1 Ag1 N2 168.06(7) . 1_645
N1 Ag1 Ag1 90.33(6) . 2_776
N2 Ag1 Ag1 95.46(6) 1_645 2_776
C6 S1 C7 101.53(11) . .
C5 N1 C1 116.81(17) . .
C5 N1 Ag1 121.93(15) . .
C1 N1 Ag1 121.25(15) . .
C10 N2 C9 115.26(18) . .
C10 N2 Ag1 121.92(14) . 1_465
C9 N2 Ag1 122.79(16) . 1_465
N1 C1 C2 124.0(2) . .
N1 C1 H1A 118.0 . .
C2 C1 H1A 118.0 . .
C1 C2 C3 119.5(2) . .
C1 C2 H2A 120.3 . .
C3 C2 H2A 120.3 . .
C2 C3 C4 117.78(18) . .
C2 C3 C6 119.8(2) . .
C4 C3 C6 122.4(2) . .
C5 C4 C3 119.4(2) . .
C5 C4 H4A 120.3 . .
C3 C4 H4A 120.3 . .
N1 C5 C4 122.5(2) . .
N1 C5 H5A 118.7 . .
C4 C5 H5A 118.7 . .
C3 C6 S1 111.79(17) . .
C3 C6 H6A 109.3 . .
S1 C6 H6A 109.3 . .
C3 C6 H6B 109.3 . .
S1 C6 H6B 109.3 . .
H6A C6 H6B 107.9 . .
C11 C7 C8 118.24(19) . .
C11 C7 S1 115.85(19) . .
C8 C7 S1 125.90(18) . .
C7 C8 C9 117.7(2) . .
C7 C8 H8A 121.1 . .
C9 C8 H8A 121.1 . .
N2 C9 C8 124.7(2) . .
N2 C9 H9A 117.7 . .
C8 C9 H9A 117.7 . .
N2 C10 C11 124.3(2) . .
N2 C10 H10A 117.9 . .
C11 C10 H10A 117.9 . .
C7 C11 C10 119.8(2) . .
C7 C11 H11A 120.1 . .
C10 C11 H11A 120.1 . .

loop_
_geom_bond_atom_site_label_1
_geom_bond_atom_site_label_2
_geom_bond_distance
_geom_bond_site_symmetry_2
Ag2 N4 2.1674(14) 1_465
Ag2 N3 2.1820(16) .
Ag2 Ag2 3.3091(5) 2_667
N3 C16 1.304(3) .
N3 C12 1.362(3) .
N4 C20 1.326(3) .
N4 C21 1.348(3) .
N4 Ag2 2.1674(14) 1_645
C12 C13 1.388(3) .
C12 H12A 0.9300 .
C13 C14 1.370(4) .
C13 H13A 0.9300 .
C14 C15 1.320(4) .
C14 C17' 1.550(4) .
C14 C17 1.611(5) .
C15 C16 1.443(3) .
C15 H15A 0.9300 .
C16 H16A 0.9300 .
S2 C18 1.721(2) .
S2 C17 1.820(5) .
C17 H17A 0.9700 .
C17 H17B 0.9700 .
S2' C17' 1.801(4) .
S2' C18 1.863(2) .
C17' H17C 0.9700 .
C17' H17D 0.9700 .
C18 C19 1.369(4) .
C18 C22 1.370(4) .
C19 C20 1.394(3) .
C19 H19A 0.9300 .
C20 H20A 0.9300 .
C21 C22 1.341(3) .
C21 H21A 0.9300 .
C22 H22A 0.9300 .
O1 C23 1.210(4) .
O2 C23 1.276(4) .
O3 C27 1.214(4) .
O4 C27 1.181(4) .
O5 C28 1.421(6) .
O5 H5 0.8282 .
O6 C29 1.364(6) .
O6 H6 0.9545 .
C23 C24 1.555(4) .
C24 F2 1.329(4) .
C24 F1 1.356(3) .
C24 C25 1.506(4) .
C25 F3 1.364(3) .
C25 F4 1.386(4) .
C25 C26 1.502(3) .
C26 F5 1.332(3) .
C26 F6 1.391(4) .
C26 C27 1.547(4) .
C28 H28C 0.9600 .
C28 H28B 0.9600 .
C28 H28A 0.9600 .
C29 H29C 0.9600 .
C29 H29B 0.9600 .
C29 H29A 0.9600 .
Ag1 N1 2.1727(15) .
Ag1 N2 2.1766(15) 1_645
Ag1 Ag1 3.2724(5) 2_776
S1 C6 1.781(3) .
S1 C7 1.789(2) .
N1 C5 1.330(3) .
N1 C1 1.338(3) .
N2 C10 1.323(3) .
N2 C9 1.330(3) .
N2 Ag1 2.1766(15) 1_465
C1 C2 1.349(3) .
C1 H1A 0.9300 .
C2 C3 1.361(3) .
C2 H2A 0.9300 .
C3 C4 1.386(3) .
C3 C6 1.542(3) .
C4 C5 1.372(3) .
C4 H4A 0.9300 .
C5 H5A 0.9300 .
C6 H6A 0.9700 .
C6 H6B 0.9700 .
C7 C11 1.362(3) .
C7 C8 1.368(4) .
C8 C9 1.397(3) .
C8 H8A 0.9300 .
C9 H9A 0.9300 .
C10 C11 1.369(3) .
C10 H10A 0.9300 .
C11 H11A 0.9300 .

loop_
_geom_torsion_atom_site_label_1
_geom_torsion_atom_site_label_2
_geom_torsion_atom_site_label_3
_geom_torsion_atom_site_label_4
_geom_torsion
_geom_torsion_site_symmetry_1
C16 N3 C12 C13 -0.8(4) .
Ag2 N3 C12 C13 179.4(2) .
N3 C12 C13 C14 0.0(5) .
C12 C13 C14 C15 0.8(4) .
C12 C13 C14 C17' -179.3(3) .
C12 C13 C14 C17 -178.6(5) .
C13 C14 C15 C16 -0.8(4) .
C17' C14 C15 C16 179.3(3) .
C17 C14 C15 C16 178.6(5) .
C12 N3 C16 C15 0.8(4) .
Ag2 N3 C16 C15 -179.38(18) .
C14 C15 C16 N3 0.0(4) .
C15 C14 C17 S2 8.3(8) .
C13 C14 C17 S2 -172.3(3) .
C17' C14 C17 S2 -4(8) .
C18 S2 C17 C14 172.1(4) .
C15 C14 C17' S2' 4.7(4) .
C13 C14 C17' S2' -175.1(2) .
C17 C14 C17' S2' 173(8) .
C18 S2' C17' C14 170.8(3) .
C17 S2 C18 C19 -1.8(4) .
C17 S2 C18 C22 179.1(4) .
C17 S2 C18 S2' 134.6(19) .
C17' S2' C18 C19 2.7(3) .
C17' S2' C18 C22 -178.8(2) .
C17' S2' C18 S2 -42.4(18) .
C22 C18 C19 C20 1.6(4) .
S2 C18 C19 C20 -177.4(2) .
S2' C18 C19 C20 -180.0(2) .
C21 N4 C20 C19 1.1(4) .
Ag2 N4 C20 C19 -179.3(2) 1_645
C18 C19 C20 N4 -1.6(4) .
C20 N4 C21 C22 -0.8(4) .
Ag2 N4 C21 C22 179.60(19) 1_645
N4 C21 C22 C18 0.9(4) .
C19 C18 C22 C21 -1.4(4) .
S2 C18 C22 C21 177.8(2) .
S2' C18 C22 C21 180.0(2) .
O1 C23 C24 F2 15.9(3) .
O2 C23 C24 F2 -161.4(2) .
O1 C23 C24 F1 131.1(3) .
O2 C23 C24 F1 -46.2(3) .
O1 C23 C24 C25 -107.9(3) .
O2 C23 C24 C25 74.7(3) .
F2 C24 C25 F3 45.9(3) .
F1 C24 C25 F3 -66.4(3) .
C23 C24 C25 F3 171.1(2) .
F2 C24 C25 F4 159.88(18) .
F1 C24 C25 F4 47.5(3) .
C23 C24 C25 F4 -75.0(3) .
F2 C24 C25 C26 -79.7(3) .
F1 C24 C25 C26 167.9(3) .
C23 C24 C25 C26 45.4(4) .
F3 C25 C26 F5 165.6(2) .
F4 C25 C26 F5 53.7(3) .
C24 C25 C26 F5 -68.3(4) .
F3 C25 C26 F6 -82.2(3) .
F4 C25 C26 F6 165.86(19) .
C24 C25 C26 F6 43.8(3) .
F3 C25 C26 C27 39.8(4) .
F4 C25 C26 C27 -72.1(3) .
C24 C25 C26 C27 165.8(3) .
F5 C26 C27 O4 -52.7(3) .
F6 C26 C27 O4 -170.6(2) .
C25 C26 C27 O4 71.1(4) .
F5 C26 C27 O3 130.5(2) .
F6 C26 C27 O3 12.6(3) .
C25 C26 C27 O3 -105.7(3) .
C5 N1 C1 C2 1.3(4) .
Ag1 N1 C1 C2 -179.6(2) .
N1 C1 C2 C3 -2.0(4) .
C1 C2 C3 C4 1.5(4) .
C1 C2 C3 C6 -179.3(2) .
C2 C3 C4 C5 -0.4(4) .
C6 C3 C4 C5 -179.6(2) .
C1 N1 C5 C4 -0.1(4) .
Ag1 N1 C5 C4 -179.19(19) .
C3 C4 C5 N1 -0.3(4) .
C2 C3 C6 S1 177.4(2) .
C4 C3 C6 S1 -3.5(3) .
C7 S1 C6 C3 -171.09(18) .
C6 S1 C7 C11 176.5(2) .
C6 S1 C7 C8 -4.5(3) .
C11 C7 C8 C9 -1.7(4) .
S1 C7 C8 C9 179.3(2) .
C10 N2 C9 C8 -2.0(4) .
Ag1 N2 C9 C8 -179.9(2) 1_465
C7 C8 C9 N2 2.3(4) .
C9 N2 C10 C11 1.2(4) .
Ag1 N2 C10 C11 179.12(19) 1_465
C8 C7 C11 C10 1.0(4) .
S1 C7 C11 C10 -179.90(19) .
N2 C10 C11 C7 -0.7(4) .
